data_7708687
loop_
_publ_author_name
'Meyer, Marco'
'Mardegan, Lorenzo'
'Tordera, Daniel'
'Prescimone, Alessandro'
'Sessolo, Michele'
'Bolink, Henk J.'
'Constable, Edwin C.'
'Housecroft, Catherine E.'

_publ_section_title
;
 A counterion study of a series of [Cu(P^P)(N^N)][A] compounds with
 bis(phosphane) and 6-methyl and 6,6'-dimethyl-substituted 2,2'-bipyridine
 ligands for light-emitting electrochemical cells
;
_journal_name_full 'Dalton Transactions'
_journal_paper_doi 10.1039/D1DT03239A
_journal_year 2021
_chemical_formula_moiety 'C47 H38 Cu N2 O P2, C32 H12 B F24, C6 H12'
_chemical_formula_sum 'C85 H62 B Cu F24 N2 O P2'
_chemical_formula_weight 1719.65
_space_group_crystal_system monoclinic
_space_group_IT_number 14
_space_group_name_Hall '-P 2ybc'
_space_group_name_H-M_alt 'P 1 21/c 1'
_atom_sites_solution_hydrogens geom
_atom_sites_solution_primary dual
_audit_creation_date 2021-03-14
_audit_creation_method
;
Olex2 1.3
(compiled 2020.11.12 svn.r5f609507 for OlexSys, GUI svn.r6272)
;
_audit_update_record
;
2021-05-01 deposited with the CCDC.	2021-11-02 downloaded from the CCDC.
;
_cell_angle_alpha 90
_cell_angle_beta 94.048(2)
_cell_angle_gamma 90
_cell_formula_units_Z 4
_cell_length_a 14.2327(4)
_cell_length_b 30.8018(9)
_cell_length_c 18.4314(5)
_cell_measurement_reflns_used 9644
_cell_measurement_temperature 150
_cell_measurement_theta_max 69.596
_cell_measurement_theta_min 4.811
_cell_volume 8060.0(4)
_computing_cell_refinement 'SAINT v8.34A (Bruker, 2013)'
_computing_data_collection 'Apex2 (Bruker AXS, 2006)'
_computing_data_reduction 'SAINT v8.34A (Bruker, 2013)'
_computing_molecular_graphics 'Olex2 1.3 (Dolomanov et al., 2009)'
_computing_publication_material 'Olex2 1.3 (Dolomanov et al., 2009)'
_computing_structure_refinement 'SHELXL 2018/3 (Sheldrick, 2015)'
_computing_structure_solution 'SHELXT 2018/2 (Sheldrick, 2018)'
_diffrn_ambient_temperature 150
_diffrn_measured_fraction_theta_full 0.982
_diffrn_measured_fraction_theta_max 0.947
_diffrn_measurement_device Area
_diffrn_measurement_device_type 'Bruker APEX-II CCD'
_diffrn_measurement_method '\f and \w scans'
_diffrn_radiation_monochromator graphite
_diffrn_radiation_probe x-ray
_diffrn_radiation_type 'Cu K\a'
_diffrn_radiation_wavelength 1.54178
_diffrn_reflns_av_R_equivalents 0.0377
_diffrn_reflns_av_unetI/netI 0.0322
_diffrn_reflns_Laue_measured_fraction_full 0.982
_diffrn_reflns_Laue_measured_fraction_max 0.947
_diffrn_reflns_limit_h_max 17
_diffrn_reflns_limit_h_min -16
_diffrn_reflns_limit_k_max 35
_diffrn_reflns_limit_k_min -36
_diffrn_reflns_limit_l_max 16
_diffrn_reflns_limit_l_min -21
_diffrn_reflns_number 58689
_diffrn_reflns_point_group_measured_fraction_full 0.982
_diffrn_reflns_point_group_measured_fraction_max 0.947
_diffrn_reflns_theta_full 67.679
_diffrn_reflns_theta_max 70.110
_diffrn_reflns_theta_min 2.799
_diffrn_source_current 0.6
_diffrn_source_power 0.03
_diffrn_source_voltage 50.0
_diffrn_standards_number 0
_exptl_absorpt_coefficient_mu 1.665
_exptl_absorpt_correction_T_max 0.7533
_exptl_absorpt_correction_T_min 0.6707
_exptl_absorpt_correction_type multi-scan
_exptl_absorpt_process_details
;
SADABS-2012/1 (Bruker,2012) was used for absorption correction.
wR2(int) was 0.1091 before and 0.0479 after correction.
The Ratio of minimum to maximum transmission is 0.8903.
The \l/2 correction factor is 0.0015.
;
_exptl_crystal_colour yellow
_exptl_crystal_colour_primary yellow
_exptl_crystal_density_diffrn 1.417
_exptl_crystal_description plate
_exptl_crystal_F_000 3496
_exptl_crystal_size_max 0.22
_exptl_crystal_size_mid 0.18
_exptl_crystal_size_min 0.05
_refine_diff_density_max 1.617
_refine_diff_density_min -1.120
_refine_diff_density_rms 0.084
_refine_ls_extinction_method none
_refine_ls_goodness_of_fit_ref 1.057
_refine_ls_hydrogen_treatment constr
_refine_ls_matrix_type full
_refine_ls_number_parameters 962
_refine_ls_number_reflns 14521
_refine_ls_number_restraints 95
_refine_ls_restrained_S_all 1.096
_refine_ls_R_factor_all 0.0953
_refine_ls_R_factor_gt 0.0865
_refine_ls_shift/su_max 0.001
_refine_ls_shift/su_mean 0.000
_refine_ls_structure_factor_coef Fsqd
_refine_ls_weighting_details 'w=1/[\s^2^(Fo^2^)+(0.0788P)^2^+30.6555P] where P=(Fo^2^+2Fc^2^)/3'
_refine_ls_weighting_scheme calc
_refine_ls_wR_factor_gt 0.2089
_refine_ls_wR_factor_ref 0.2156
_reflns_Friedel_coverage 0.000
_reflns_number_gt 12748
_reflns_number_total 14521
_reflns_threshold_expression 'I > 2\s(I)'
_cod_data_source_file d1dt03239a2.cif
_cod_data_source_block mem067_150k_0m
_cod_database_code 7708687
_shelx_shelxl_version_number 2018/3
_shelx_space_group_comment
;
The symmetry employed for this shelxl refinement is uniquely defined
by the following loop, which should always be used as a source of
symmetry information in preference to the above space-group names.
They are only intended as comments.
;
_shelx_estimated_absorpt_t_max 0.921
_shelx_estimated_absorpt_t_min 0.711
_olex2_refinement_description
;
1. Fixed Uiso
 At 1.2 times of:
  All C(H) groups, All C(H,H) groups
 At 1.5 times of:
  All C(H,H,H) groups
2. Restrained distances
 C75-C73 \\sim C75-F3 \\sim C75-F25 \\sim C75-F13
 with sigma of 0.02
 F3-F25 \\sim F3-F13 \\sim F25-F13
 with sigma of 0.04
 C75-F29 \\sim C75-F30 \\sim C75-F28 \\sim C75-C73
 with sigma of 0.02
 F29-F30 \\sim F29-F28 \\sim F30-F28
 with sigma of 0.04
 F21-F7 \\sim F21-F23 \\sim F7-F23
 with sigma of 0.04
 C59-F21 \\sim C59-F7 \\sim C59-F23 \\sim C59-C57
 with sigma of 0.02
 C85-C57 \\sim C85-F31 \\sim C85-F32 \\sim C85-F33
 with sigma of 0.02
 F31-F32 \\sim F32-F33
 with sigma of 0.04
 C85-C57 \\sim C59-C57
 with sigma of 0.02
 F14-F2 \\sim F14-F5 \\sim F2-F5
 with sigma of 0.04
 C76-F14 \\sim C76-F2 \\sim C76-C71 \\sim C76-F5
 with sigma of 0.02
 C76-F35 \\sim C76-F36 \\sim C76-F34 \\sim C76-C71
 with sigma of 0.02
 F35-F36 \\sim F35-F34 \\sim F36-F34
 with sigma of 0.04
 F11-F15 \\sim F11-F17 \\sim F15-F17
 with sigma of 0.04
 C60-F11 \\sim C60-F15 \\sim C60-C55 \\sim C60-F17
 with sigma of 0.02
3. Uiso/Uaniso restraints and constraints
Uanis(N1) = Uanis(C5) = Uanis(C4) = Uanis(C3) = Uanis(C2) = Uanis(C1) =
Uanis(N3) = Uanis(C12) = Uanis(C13) = Uanis(C14) = Uanis(C15) = Uanis(C16) =
Uanis(C22) = Uanis(N2) = Uanis(C10) = Uanis(C9) = Uanis(C8) = Uanis(C7) =
Uanis(C6) = Uanis(C11) = Uanis(N4) = Uanis(C21) = Uanis(C20) = Uanis(C19) =
Uanis(C18) = Uanis(C17)
Uiso(C85) = Uiso(C59)
Uanis(F31) = Uanis(F23) = Uanis(F32) = Uanis(F7) = Uanis(F33) = Uanis(F21)
Uiso(F2) = Uiso(F36) = Uiso(F5) = Uiso(F35) = Uiso(F34) = Uiso(F14)
4. Others
 Fixed Sof: F14(0.5) N1(0.5) C5(0.5) C4(0.5) H4(0.5) C3(0.5) H3(0.5) C2(0.5)
 H2(0.5) C1(0.5) H1(0.5) F24(0.4) N2(0.5) C10(0.5) C9(0.5) H9(0.5) C8(0.5)
 H8(0.5) C7(0.5) H7(0.5) C6(0.5) F7(0.65) F2(0.5) F9(0.4) F19(0.4) F5(0.5)
 F21(0.65) F23(0.65) C59(0.65) C11(0.5) H11A(0.5) H11B(0.5) H11C(0.5) N3(0.5)
 C12(0.5) C13(0.5) H13(0.5) C14(0.5) H14(0.5) C15(0.5) H15(0.5) C16(0.5)
 N4(0.5) C21(0.5) H21(0.5) C20(0.5) H20(0.5) C19(0.5) H19(0.5) C18(0.5)
 H18(0.5) C17(0.5) C22(0.5) H22A(0.5) H22B(0.5) H22C(0.5) F3(0.4) F25(0.4)
 F13(0.4) F29(0.2) F30(0.2) F28(0.2) F31(0.35) F32(0.35) C85(0.35) F33(0.35)
 F35(0.5) F36(0.5) F34(0.5)
5.a Secondary CH2 refined with riding coordinates:
 C02X(H02A,H02B), C031(H03A,H03B), C032(H03C,H03D), C033(H03E,H03F), C034(H03G,
 H03H), C035(H03I,H03J)
5.b Aromatic/amide H refined with riding coordinates:
 C4(H4), C3(H3), C2(H2), C1(H1), C62(H62), C40(H40), C37(H37), C66(H66),
 C24(H24), C64(H64), C9(H9), C8(H8), C7(H7), C78(H78), C012(H012), C70(H70),
 C82(H82), C30(H30), C74(H74), C80(H80), C39(H39), C01H(H01H), C38(H38),
 C01L(H01L), C28(H28), C01N(H01N), C48(H48), C72(H72), C42(H42), C54(H54),
 C31(H31), C46(H46), C25(H25), C32(H32), C27(H27), C58(H58), C26(H26), C34(H34),
  C49(H49), C52(H52), C56(H56), C33(H33), C45(H45), C44(H44), C51(H51),
 C50(H50), C43(H43), C13(H13), C14(H14), C15(H15), C21(H21), C20(H20), C19(H19),
  C18(H18)
5.c Fitted hexagon refined as free rotating group:
 N1(C5,C4,C3,C2,C1), N2(C10,C9,C8,C7,C6), N3(C12,C13,C14,C15,C16), N4(C21,C20,
 C19,C18,C17)
5.d Idealised Me refined as rotating group:
 C11(H11A,H11B,H11C), C22(H22A,H22B,H22C)
;
_olex2_date_sample_data_collection 2021-03-12
_olex2_date_sample_submission 2021-03-06
_olex2_diffrn_ambient_temperature_device 'Oxford Cryosystems'
_olex2_exptl_crystal_mounting_method
;
The crystal was mounted on a mylar loop in perfluoroether oil
;
_olex2_submission_original_sample_id MEM067_150K
_olex2_submission_special_instructions 'No special instructions were received'

loop_
_space_group_symop_operation_xyz
'x, y, z'
'-x, y+1/2, -z+1/2'
'-x, -y, -z'
'x, -y-1/2, z-1/2'

loop_
_atom_site_label
_atom_site_type_symbol
_atom_site_fract_x
_atom_site_fract_y
_atom_site_fract_z
_atom_site_U_iso_or_equiv
_atom_site_adp_type
_atom_site_occupancy
_atom_site_site_symmetry_order
_atom_site_calc_flag
_atom_site_refinement_flags_posn
_atom_site_refinement_flags_adp
_atom_site_refinement_flags_occupancy
_atom_site_disorder_assembly
_atom_site_disorder_group
Cu1 Cu 0.04705(4) 0.55459(2) 0.72808(3) 0.03158(17) Uani 1 1 d . . . . .
P1 P 0.01910(7) 0.52742(3) 0.83909(5) 0.0272(2) Uani 1 1 d . . . . .
P2 P 0.19728(7) 0.57422(3) 0.71414(6) 0.0294(2) Uani 1 1 d . . . . .
O1 O 0.15599(19) 0.59376(9) 0.86661(15) 0.0295(6) Uani 1 1 d . . . . .
F1 F -0.4507(2) 0.37612(11) 1.00866(17) 0.0585(8) Uani 1 1 d . . . . .
F4 F -0.3052(2) 0.49250(11) 0.78158(19) 0.0631(9) Uani 1 1 d . . . . .
F6 F -0.2120(2) 0.47099(11) 0.7036(2) 0.0641(9) Uani 1 1 d . . . . .
F8 F -0.3065(3) 0.52379(10) 0.6781(2) 0.0748(11) Uani 1 1 d . . . . .
F10 F -0.5963(3) 0.49180(11) 0.5417(2) 0.0784(11) Uani 1 1 d . . . . .
F12 F -0.5853(2) 0.40451(15) 1.01850(18) 0.0777(12) Uani 1 1 d . . . . .
F14 F -0.2891(6) 0.2687(3) 0.9704(5) 0.0660(8) Uiso 0.5 1 d D . P A 1
F16 F -0.4857(4) 0.43610(11) 0.9564(2) 0.0879(14) Uani 1 1 d . . . . .
F18 F -0.6767(3) 0.43939(17) 0.5776(2) 0.1008(16) Uani 1 1 d . . . . .
F20 F -0.5867(4) 0.43128(16) 0.4934(2) 0.1038(17) Uani 1 1 d . . . . .
N1 N -0.0197(4) 0.5230(2) 0.6427(3) 0.0456(5) Uani 0.5 1 d G . P B 1
C5 C -0.0995(5) 0.54417(16) 0.6126(4) 0.0456(5) Uani 0.5 1 d G . P B 1
C4 C -0.1555(4) 0.5246(2) 0.5571(3) 0.0456(5) Uani 0.5 1 d G . P B 1
H4 H -0.210024 0.539032 0.536541 0.055 Uiso 0.5 1 calc R U P B 1
C3 C -0.1317(4) 0.4838(2) 0.5316(3) 0.0456(5) Uani 0.5 1 d G . P B 1
H3 H -0.170018 0.470441 0.493675 0.055 Uiso 0.5 1 calc R U P B 1
C2 C -0.0519(5) 0.46269(16) 0.5617(3) 0.0456(5) Uani 0.5 1 d G . P B 1
H2 H -0.035688 0.434839 0.544267 0.055 Uiso 0.5 1 calc R U P B 1
C1 C 0.0041(4) 0.48228(19) 0.6172(4) 0.0456(5) Uani 0.5 1 d G . P B 1
H1 H 0.058635 0.467829 0.637726 0.055 Uiso 0.5 1 calc R U P B 1
F22 F -0.7903(3) 0.28495(15) 0.7978(3) 0.1055(17) Uani 1 1 d . . . . .
C36 C 0.1920(3) 0.55578(12) 0.8977(2) 0.0263(8) Uani 1 1 d . . . . .
C35 C 0.1282(3) 0.52142(13) 0.8958(2) 0.0260(8) Uani 1 1 d . . . . .
C23 C -0.0538(3) 0.56475(13) 0.8869(2) 0.0301(9) Uani 1 1 d . . . . .
C61 C -0.4401(3) 0.38085(13) 0.6882(2) 0.0280(8) Uani 1 1 d . . . . .
C62 C -0.3697(3) 0.41125(13) 0.7078(2) 0.0295(8) Uani 1 1 d . . . . .
H62 H -0.318306 0.402745 0.740366 0.035 Uiso 1 1 calc R U . . .
F24 F -0.0771(7) 0.3358(3) 0.6667(6) 0.050(3) Uiso 0.4 1 d . . P C 1
C69 C -0.3432(3) 0.31565(12) 0.7589(2) 0.0275(8) Uani 1 1 d . . . . .
C40 C 0.1572(3) 0.48287(13) 0.9303(2) 0.0308(9) Uani 1 1 d . . . . .
H40 H 0.114639 0.459133 0.931195 0.037 Uiso 1 1 calc R U . . .
C77 C -0.5215(3) 0.34065(12) 0.7890(2) 0.0294(8) Uani 1 1 d . . . . .
C37 C 0.2824(3) 0.55216(14) 0.9298(2) 0.0342(9) Uani 1 1 d . . . . .
H37 H 0.325009 0.575898 0.929740 0.041 Uiso 1 1 calc R U . . .
C00R C 0.2147(3) 0.62520(12) 0.8391(2) 0.0297(8) Uani 1 1 d . . . . .
C66 C -0.5131(3) 0.39576(14) 0.6393(2) 0.0319(9) Uani 1 1 d . . . . .
H66 H -0.563474 0.376606 0.625222 0.038 Uiso 1 1 calc R U . . .
C24 C -0.0234(3) 0.58637(13) 0.9499(2) 0.0337(9) Uani 1 1 d . . . . .
H24 H 0.036804 0.580038 0.973160 0.040 Uiso 1 1 calc R U . . .
F26 F -0.8288(3) 0.3294(2) 0.8775(3) 0.121(2) Uani 1 1 d . . . . .
C00V C 0.2346(3) 0.62277(12) 0.7663(2) 0.0293(8) Uani 1 1 d . . . . .
C64 C -0.4445(3) 0.46721(14) 0.6319(2) 0.0335(9) Uani 1 1 d . . . . .
H64 H -0.445668 0.495930 0.613016 0.040 Uiso 1 1 calc R U . . .
C63 C -0.3728(3) 0.45358(13) 0.6811(2) 0.0312(9) Uani 1 1 d . . . . .
N2 N -0.0582(4) 0.60209(19) 0.6923(4) 0.0456(5) Uani 0.5 1 d G . P B 1
C10 C -0.0743(4) 0.64170(19) 0.7253(3) 0.0456(5) Uani 0.5 1 d G . P B 1
C9 C -0.1577(4) 0.66412(17) 0.7080(4) 0.0456(5) Uani 0.5 1 d G . P B 1
H9 H -0.168683 0.691194 0.730582 0.055 Uiso 0.5 1 calc R U P B 1
C8 C -0.2249(4) 0.6469(2) 0.6576(4) 0.0456(5) Uani 0.5 1 d G . P B 1
H8 H -0.281832 0.662241 0.645796 0.055 Uiso 0.5 1 calc R U P B 1
C7 C -0.2088(4) 0.6073(2) 0.6246(3) 0.0456(5) Uani 0.5 1 d G . P B 1
H7 H -0.254690 0.595550 0.590182 0.055 Uiso 0.5 1 calc R U P B 1
C6 C -0.1254(4) 0.58489(17) 0.6419(4) 0.0456(5) Uani 0.5 1 d G . P B 1
F27 F -0.8251(3) 0.34832(19) 0.7674(3) 0.1095(16) Uani 1 1 d . . . . .
C79 C -0.5562(3) 0.37363(13) 0.9049(2) 0.0338(9) Uani 1 1 d . . . . .
C78 C -0.4940(3) 0.36383(12) 0.8524(2) 0.0296(8) Uani 1 1 d . . . . .
H78 H -0.430516 0.373239 0.859678 0.036 Uiso 1 1 calc R U . . .
C012 C 0.2821(3) 0.65764(14) 0.7373(3) 0.0356(9) Uani 1 1 d . . . . .
H012 H 0.296467 0.656995 0.687803 0.043 Uiso 1 1 calc R U . . .
C70 C -0.3240(3) 0.29837(12) 0.8287(2) 0.0297(8) Uani 1 1 d . . . . .
H70 H -0.372331 0.298736 0.861781 0.036 Uiso 1 1 calc R U . . .
C65 C -0.5144(3) 0.43762(14) 0.6108(2) 0.0329(9) Uani 1 1 d . . . . .
C82 C -0.6164(3) 0.32886(14) 0.7812(2) 0.0351(9) Uani 1 1 d . . . . .
H82 H -0.638856 0.313502 0.738803 0.042 Uiso 1 1 calc R U . . .
C30 C -0.1154(3) 0.46867(14) 0.8891(2) 0.0340(9) Uani 1 1 d . . . . .
H30 H -0.138232 0.492086 0.916462 0.041 Uiso 1 1 calc R U . . .
C41 C 0.2914(3) 0.53644(14) 0.7427(2) 0.0364(10) Uani 1 1 d . . . . .
C29 C -0.0392(3) 0.47504(14) 0.8472(2) 0.0335(9) Uani 1 1 d . . . . .
F7 F -0.6644(6) 0.17613(18) 0.6951(5) 0.0966(12) Uani 0.65 1 d D . P D 1
C74 C -0.2689(3) 0.31319(14) 0.7132(2) 0.0333(9) Uani 1 1 d . . . . .
H74 H -0.278642 0.324389 0.665262 0.040 Uiso 1 1 calc R U . . .
C80 C -0.6500(3) 0.36120(15) 0.8960(3) 0.0376(10) Uani 1 1 d . . . . .
H80 H -0.692745 0.367842 0.931780 0.045 Uiso 1 1 calc R U . . .
F15 F -0.4496(5) 0.29441(19) 0.4450(2) 0.123(2) Uani 1 1 d D . . . .
C39 C 0.2469(3) 0.47884(15) 0.9631(3) 0.0384(10) Uani 1 1 d . . . . .
H39 H 0.265837 0.452431 0.986384 0.046 Uiso 1 1 calc R U . . .
C53 C -0.4843(3) 0.29529(14) 0.6687(3) 0.0350(9) Uani 1 1 d . . . . .
C81 C -0.6793(3) 0.33881(15) 0.8334(3) 0.0415(11) Uani 1 1 d . . . . .
F2 F -0.1477(5) 0.2892(2) 0.9645(4) 0.0660(8) Uiso 0.5 1 d D . P A 1
C01H C 0.3083(3) 0.69305(15) 0.7799(3) 0.0433(11) Uani 1 1 d . . . . .
H01H H 0.340149 0.716673 0.759399 0.052 Uiso 1 1 calc R U . . .
C47 C 0.2213(4) 0.59003(14) 0.6216(2) 0.0393(10) Uani 1 1 d . . . . .
C38 C 0.3093(3) 0.51315(16) 0.9621(3) 0.0407(10) Uani 1 1 d . . . . .
H38 H 0.371417 0.509900 0.983801 0.049 Uiso 1 1 calc R U . . .
C71 C -0.2364(3) 0.28059(13) 0.8515(2) 0.0332(9) Uani 1 1 d D . . . .
C01L C 0.2412(3) 0.66040(14) 0.8819(3) 0.0396(10) Uani 1 1 d . . . . .
H01L H 0.227068 0.661314 0.931521 0.048 Uiso 1 1 calc R U . . .
C28 C -0.1439(3) 0.57346(16) 0.8540(3) 0.0409(10) Uani 1 1 d . . . . .
H28 H -0.165546 0.558524 0.810953 0.049 Uiso 1 1 calc R U . . .
C01N C 0.2886(4) 0.69437(15) 0.8518(3) 0.0453(11) Uani 1 1 d . . . . .
H01N H 0.307599 0.718713 0.880875 0.054 Uiso 1 1 calc R U . . .
C48 C 0.1515(4) 0.61380(15) 0.5820(2) 0.0428(11) Uani 1 1 d . . . . .
H48 H 0.094159 0.620437 0.603030 0.051 Uiso 1 1 calc R U . . .
F17 F -0.5140(4) 0.23520(18) 0.4300(3) 0.130(2) Uani 1 1 d D . . . .
F9 F -0.1420(5) 0.2796(3) 0.6131(4) 0.0375(15) Uiso 0.4 1 d . . P C 1
F19 F -0.0327(6) 0.2711(3) 0.7011(5) 0.055(2) Uiso 0.4 1 d . . P C 1
F5 F -0.1817(5) 0.2247(2) 0.9304(4) 0.0660(8) Uiso 0.5 1 d D . P A 1
C73 C -0.1814(3) 0.29519(14) 0.7344(3) 0.0378(10) Uani 1 1 d D . . . .
C72 C -0.1651(3) 0.27869(14) 0.8042(3) 0.0355(10) Uani 1 1 d . . . . .
H72 H -0.105803 0.266278 0.819354 0.043 Uiso 1 1 calc R U . . .
C42 C 0.2710(4) 0.49231(15) 0.7467(3) 0.0498(13) Uani 1 1 d . . . . .
H42 H 0.208958 0.482190 0.734065 0.060 Uiso 1 1 calc R U . . .
C67 C -0.5931(4) 0.45013(17) 0.5572(3) 0.0460(12) Uani 1 1 d . . . . .
F21 F -0.5420(6) 0.17575(19) 0.7621(4) 0.0966(12) Uani 0.65 1 d D . P D 1
C84 C -0.5203(4) 0.39743(16) 0.9715(3) 0.0424(11) Uani 1 1 d . . . . .
C54 C -0.4841(3) 0.29850(16) 0.5935(3) 0.0458(12) Uani 1 1 d . . . . .
H54 H -0.463090 0.324663 0.572671 0.055 Uiso 1 1 calc R U . . .
C31 C -0.1585(4) 0.42809(16) 0.8913(3) 0.0452(11) Uani 1 1 d . . . . .
H31 H -0.211547 0.424201 0.919191 0.054 Uiso 1 1 calc R U . . .
C68 C -0.2990(4) 0.48498(16) 0.7102(3) 0.0469(12) Uani 1 1 d . . . . .
C46 C 0.3824(4) 0.55018(17) 0.7620(3) 0.0473(12) Uani 1 1 d . . . . .
H46 H 0.397357 0.580198 0.759920 0.057 Uiso 1 1 calc R U . . .
C25 C -0.0806(4) 0.61741(15) 0.9795(3) 0.0489(13) Uani 1 1 d . . . . .
H25 H -0.058884 0.632606 1.022331 0.059 Uiso 1 1 calc R U . . .
C32 C -0.1249(4) 0.39379(17) 0.8535(3) 0.0584(15) Uani 1 1 d . . . . .
H32 H -0.154502 0.366208 0.855241 0.070 Uiso 1 1 calc R U . . .
F11 F -0.5940(5) 0.2930(3) 0.4437(3) 0.180(4) Uani 1 1 d D . . . .
C27 C -0.2011(4) 0.60383(18) 0.8844(3) 0.0567(15) Uani 1 1 d . . . . .
H27 H -0.262405 0.609441 0.862671 0.068 Uiso 1 1 calc R U . . .
C58 C -0.5136(3) 0.25552(15) 0.6964(3) 0.0461(12) Uani 1 1 d . . . . .
H58 H -0.513750 0.252332 0.747674 0.055 Uiso 1 1 calc R U . . .
B1 B -0.4466(3) 0.33306(14) 0.7260(3) 0.0278(9) Uani 1 1 d . . . . .
C26 C -0.1686(4) 0.62615(17) 0.9471(4) 0.0586(16) Uani 1 1 d . . . . .
H26 H -0.207336 0.647442 0.967391 0.070 Uiso 1 1 calc R U . . .
C76 C -0.2186(3) 0.26362(16) 0.9254(3) 0.0487(12) Uani 1 1 d D . . . .
C34 C -0.0051(4) 0.43954(18) 0.8098(3) 0.0576(15) Uani 1 1 d . . . . .
H34 H 0.048081 0.443013 0.781913 0.069 Uiso 1 1 calc R U . . .
F23 F -0.5433(6) 0.14386(17) 0.6603(4) 0.0966(12) Uani 0.65 1 d D . P D 1
C49 C 0.1661(5) 0.62774(18) 0.5121(3) 0.0571(15) Uani 1 1 d . . . . .
H49 H 0.119627 0.644735 0.485635 0.069 Uiso 1 1 calc R U . . .
C52 C 0.3040(4) 0.57953(19) 0.5899(3) 0.0576(15) Uani 1 1 d . . . . .
H52 H 0.351866 0.563299 0.616206 0.069 Uiso 1 1 calc R U . . .
C57 C -0.5424(4) 0.22065(16) 0.6529(4) 0.0576(15) Uani 1 1 d D . . . .
C56 C -0.5434(4) 0.22500(19) 0.5783(4) 0.070(2) Uani 1 1 d . . . . .
H56 H -0.563953 0.201465 0.547890 0.084 Uiso 1 1 calc R U . . .
C55 C -0.5144(4) 0.2639(2) 0.5470(3) 0.0598(16) Uani 1 1 d D . . . .
C75 C -0.1077(4) 0.29373(18) 0.6836(3) 0.0558(14) Uani 1 1 d D . . . .
C83 C -0.7799(4) 0.3253(2) 0.8204(4) 0.0619(16) Uani 1 1 d . . . . .
C33 C -0.0482(5) 0.39934(19) 0.8131(4) 0.0711(19) Uani 1 1 d . . . . .
H33 H -0.024620 0.375460 0.787297 0.085 Uiso 1 1 calc R U . . .
C45 C 0.4520(4) 0.5205(2) 0.7843(3) 0.0661(17) Uani 1 1 d . . . . .
H45 H 0.514248 0.530255 0.797367 0.079 Uiso 1 1 calc R U . . .
C59 C -0.5712(7) 0.1807(3) 0.6911(5) 0.062(2) Uiso 0.65 1 d D . P D 1
C44 C 0.4312(5) 0.4770(2) 0.7875(4) 0.074(2) Uani 1 1 d . . . . .
H44 H 0.479002 0.456728 0.802413 0.089 Uiso 1 1 calc R U . . .
C51 C 0.3159(6) 0.5931(2) 0.5188(3) 0.076(2) Uani 1 1 d . . . . .
H51 H 0.372012 0.585737 0.496640 0.091 Uiso 1 1 calc R U . . .
C50 C 0.2486(6) 0.6167(2) 0.4810(3) 0.071(2) Uani 1 1 d . . . . .
H50 H 0.258053 0.625775 0.432783 0.086 Uiso 1 1 calc R U . . .
C43 C 0.3418(6) 0.46302(18) 0.7694(4) 0.074(2) Uani 1 1 d . . . . .
H43 H 0.327501 0.432964 0.772169 0.088 Uiso 1 1 calc R U . . .
C60 C -0.5210(5) 0.2703(2) 0.4697(4) 0.080(2) Uani 1 1 d D . . . .
C02X C -0.1046(6) 0.6656(3) 0.4664(5) 0.095(3) Uani 1 1 d . . . . .
H02A H -0.095412 0.638686 0.495495 0.113 Uiso 1 1 calc R U . . .
H02B H -0.065399 0.663414 0.424306 0.113 Uiso 1 1 calc R U . . .
C11 C -0.0015(7) 0.6591(3) 0.7776(5) 0.0456(5) Uani 0.5 1 d . . P B 1
H11A H 0.015830 0.637040 0.814439 0.068 Uiso 0.5 1 calc R U P B 1
H11B H -0.025832 0.684874 0.801263 0.068 Uiso 0.5 1 calc R U P B 1
H11C H 0.054081 0.667075 0.752093 0.068 Uiso 0.5 1 calc R U P B 1
C031 C -0.2281(6) 0.7109(3) 0.4026(5) 0.097(3) Uani 1 1 d . . . . .
H03A H -0.296895 0.713166 0.390898 0.117 Uiso 1 1 calc R U . . .
H03B H -0.196848 0.711750 0.356300 0.117 Uiso 1 1 calc R U . . .
C032 C -0.2068(6) 0.6693(3) 0.4394(5) 0.096(3) Uani 1 1 d . . . . .
H03C H -0.222861 0.645201 0.405105 0.115 Uiso 1 1 calc R U . . .
H03D H -0.246640 0.666290 0.481024 0.115 Uiso 1 1 calc R U . . .
C033 C -0.0937(6) 0.7458(3) 0.4761(6) 0.102(3) Uani 1 1 d . . . . .
H03E H -0.053828 0.749147 0.434593 0.123 Uiso 1 1 calc R U . . .
H03F H -0.078204 0.769776 0.510785 0.123 Uiso 1 1 calc R U . . .
C034 C -0.0727(6) 0.7039(4) 0.5123(5) 0.102(3) Uani 1 1 d . . . . .
H03G H -0.104020 0.703012 0.558608 0.122 Uiso 1 1 calc R U . . .
H03H H -0.003938 0.701742 0.524247 0.122 Uiso 1 1 calc R U . . .
C035 C -0.1952(6) 0.7490(3) 0.4493(6) 0.110(3) Uani 1 1 d . . . . .
H03I H -0.204970 0.776046 0.420785 0.132 Uiso 1 1 calc R U . . .
H03J H -0.234227 0.750821 0.491625 0.132 Uiso 1 1 calc R U . . .
N3 N -0.0356(5) 0.5314(2) 0.6411(3) 0.0456(5) Uani 0.5 1 d G . P B 2
C12 C -0.0285(4) 0.49263(18) 0.6032(4) 0.0456(5) Uani 0.5 1 d G . P B 2
C13 C -0.0902(5) 0.48407(17) 0.5430(3) 0.0456(5) Uani 0.5 1 d G . P B 2
H13 H -0.085312 0.457597 0.517057 0.055 Uiso 0.5 1 calc R U P B 2
C14 C -0.1589(4) 0.5142(2) 0.5207(3) 0.0456(5) Uani 0.5 1 d G . P B 2
H14 H -0.201017 0.508387 0.479596 0.055 Uiso 0.5 1 calc R U P B 2
C15 C -0.1660(4) 0.55297(19) 0.5587(3) 0.0456(5) Uani 0.5 1 d G . P B 2
H15 H -0.212963 0.573589 0.543448 0.055 Uiso 0.5 1 calc R U P B 2
C16 C -0.1044(5) 0.56153(17) 0.6188(4) 0.0456(5) Uani 0.5 1 d G . P B 2
N4 N -0.0370(4) 0.60552(18) 0.7117(4) 0.0456(5) Uani 0.5 1 d G . P B 2
C21 C -0.0323(4) 0.6426(2) 0.7548(3) 0.0456(5) Uani 0.5 1 d G . P B 2
H21 H 0.019031 0.646602 0.789955 0.055 Uiso 0.5 1 calc R U P B 2
C20 C -0.1026(5) 0.67388(17) 0.7463(3) 0.0456(5) Uani 0.5 1 d G . P B 2
H20 H -0.099396 0.699236 0.775754 0.055 Uiso 0.5 1 calc R U P B 2
C19 C -0.1777(4) 0.66806(19) 0.6948(4) 0.0456(5) Uani 0.5 1 d G . P B 2
H19 H -0.225824 0.689424 0.689078 0.055 Uiso 0.5 1 calc R U P B 2
C18 C -0.1825(4) 0.6310(2) 0.6518(3) 0.0456(5) Uani 0.5 1 d G . P B 2
H18 H -0.233826 0.626978 0.616602 0.055 Uiso 0.5 1 calc R U P B 2
C17 C -0.1122(5) 0.59970(17) 0.6602(3) 0.0456(5) Uani 0.5 1 d G . P B 2
C22 C 0.0448(7) 0.4635(3) 0.6288(6) 0.0456(5) Uani 0.5 1 d . . P B 2
H22A H 0.105512 0.478637 0.630491 0.068 Uiso 0.5 1 calc R U P B 2
H22B H 0.046361 0.438609 0.595831 0.068 Uiso 0.5 1 calc R U P B 2
H22C H 0.032811 0.453354 0.677692 0.068 Uiso 0.5 1 calc R U P B 2
F3 F -0.1183(7) 0.2635(3) 0.6346(5) 0.068(2) Uiso 0.4 1 d D . P C 2
F25 F -0.0190(5) 0.2895(3) 0.7190(4) 0.0435(16) Uiso 0.4 1 d D . P C 2
F13 F -0.0973(7) 0.3320(3) 0.6486(6) 0.054(3) Uiso 0.4 1 d D . P C 2
F29 F -0.0729(11) 0.2508(4) 0.6803(8) 0.051(3) Uiso 0.2 1 d D . P C 3
F30 F -0.1312(16) 0.2982(8) 0.6122(8) 0.079(6) Uiso 0.2 1 d D . P C 3
F28 F -0.0291(14) 0.3162(8) 0.6950(14) 0.106(7) Uiso 0.2 1 d D . P C 3
F31 F -0.6057(10) 0.1538(3) 0.6160(8) 0.0966(12) Uani 0.35 1 d D . P D 2
F32 F -0.5246(10) 0.1656(4) 0.7303(8) 0.0966(12) Uani 0.35 1 d D . P D 2
C85 C -0.5807(10) 0.1817(4) 0.6701(8) 0.062(2) Uiso 0.35 1 d D . P D 2
F33 F -0.6661(10) 0.1918(3) 0.6977(10) 0.0966(12) Uani 0.35 1 d D . P D 2
F35 F -0.2367(5) 0.2200(2) 0.9285(4) 0.0660(8) Uiso 0.5 1 d D . P A 2
F36 F -0.1324(5) 0.2701(2) 0.9551(4) 0.0660(8) Uiso 0.5 1 d D . P A 2
F34 F -0.2748(6) 0.2803(3) 0.9732(5) 0.0660(8) Uiso 0.5 1 d D . P A 2

loop_
_atom_site_aniso_label
_atom_site_aniso_U_11
_atom_site_aniso_U_22
_atom_site_aniso_U_33
_atom_site_aniso_U_23
_atom_site_aniso_U_13
_atom_site_aniso_U_12
Cu1 0.0329(3) 0.0349(3) 0.0263(3) -0.0030(2) -0.0023(2) -0.0055(2)
P1 0.0248(5) 0.0307(5) 0.0259(5) -0.0019(4) 0.0002(4) -0.0031(4)
P2 0.0336(5) 0.0271(5) 0.0282(5) -0.0008(4) 0.0063(4) -0.0010(4)
O1 0.0310(15) 0.0257(14) 0.0317(15) 0.0031(11) 0.0015(11) -0.0027(11)
F1 0.0476(17) 0.065(2) 0.0597(19) -0.0119(15) -0.0171(14) 0.0126(15)
F4 0.062(2) 0.0585(19) 0.067(2) -0.0147(16) -0.0129(16) -0.0199(16)
F6 0.0343(16) 0.0598(19) 0.098(3) 0.0103(18) 0.0029(15) -0.0127(14)
F8 0.070(2) 0.0383(17) 0.112(3) 0.0295(18) -0.021(2) -0.0220(15)
F10 0.085(3) 0.0517(19) 0.091(3) 0.0171(18) -0.041(2) 0.0118(18)
F12 0.060(2) 0.127(3) 0.0454(18) -0.028(2) -0.0037(15) 0.032(2)
F16 0.156(4) 0.0435(19) 0.061(2) -0.0108(16) -0.016(2) -0.033(2)
F18 0.046(2) 0.156(4) 0.096(3) 0.062(3) -0.025(2) -0.006(2)
F20 0.130(4) 0.120(4) 0.053(2) -0.033(2) -0.049(2) 0.062(3)
N1 0.0455(12) 0.0482(11) 0.0424(11) 0.0014(8) -0.0018(8) 0.0006(9)
C5 0.0455(12) 0.0482(11) 0.0424(11) 0.0014(8) -0.0018(8) 0.0006(9)
C4 0.0455(12) 0.0482(11) 0.0424(11) 0.0014(8) -0.0018(8) 0.0006(9)
C3 0.0455(12) 0.0482(11) 0.0424(11) 0.0014(8) -0.0018(8) 0.0006(9)
C2 0.0455(12) 0.0482(11) 0.0424(11) 0.0014(8) -0.0018(8) 0.0006(9)
C1 0.0455(12) 0.0482(11) 0.0424(11) 0.0014(8) -0.0018(8) 0.0006(9)
F22 0.054(2) 0.096(3) 0.170(5) -0.053(3) 0.026(3) -0.037(2)
C36 0.028(2) 0.0258(19) 0.0251(19) -0.0017(15) 0.0010(15) 0.0003(15)
C35 0.0266(19) 0.030(2) 0.0218(18) -0.0018(15) 0.0028(15) 0.0001(16)
C23 0.029(2) 0.026(2) 0.036(2) 0.0066(16) 0.0058(17) 0.0018(16)
C61 0.031(2) 0.027(2) 0.026(2) -0.0032(15) 0.0024(16) -0.0002(16)
C62 0.028(2) 0.030(2) 0.030(2) 0.0012(16) 0.0004(16) 0.0003(16)
C69 0.030(2) 0.0184(18) 0.035(2) -0.0002(15) 0.0025(16) -0.0029(15)
C40 0.032(2) 0.027(2) 0.034(2) 0.0043(16) 0.0064(17) 0.0004(16)
C77 0.030(2) 0.0210(18) 0.037(2) 0.0027(16) -0.0003(17) -0.0028(15)
C37 0.028(2) 0.037(2) 0.037(2) 0.0012(18) -0.0025(17) -0.0064(17)
C00R 0.031(2) 0.0217(19) 0.036(2) 0.0038(16) 0.0006(17) 0.0006(16)
C66 0.033(2) 0.033(2) 0.029(2) -0.0060(17) -0.0042(17) 0.0014(17)
C24 0.039(2) 0.030(2) 0.034(2) 0.0020(17) 0.0097(18) -0.0013(18)
F26 0.058(2) 0.207(6) 0.104(3) -0.065(4) 0.043(2) -0.054(3)
C00V 0.030(2) 0.0201(18) 0.038(2) 0.0030(16) 0.0046(17) 0.0023(15)
C64 0.041(2) 0.030(2) 0.030(2) 0.0046(17) 0.0034(18) -0.0007(18)
C63 0.030(2) 0.031(2) 0.032(2) 0.0033(17) 0.0022(17) -0.0039(17)
N2 0.0455(12) 0.0482(11) 0.0424(11) 0.0014(8) -0.0018(8) 0.0006(9)
C10 0.0455(12) 0.0482(11) 0.0424(11) 0.0014(8) -0.0018(8) 0.0006(9)
C9 0.0455(12) 0.0482(11) 0.0424(11) 0.0014(8) -0.0018(8) 0.0006(9)
C8 0.0455(12) 0.0482(11) 0.0424(11) 0.0014(8) -0.0018(8) 0.0006(9)
C7 0.0455(12) 0.0482(11) 0.0424(11) 0.0014(8) -0.0018(8) 0.0006(9)
C6 0.0455(12) 0.0482(11) 0.0424(11) 0.0014(8) -0.0018(8) 0.0006(9)
F27 0.042(2) 0.145(4) 0.138(4) 0.007(3) -0.019(2) -0.003(2)
C79 0.037(2) 0.026(2) 0.037(2) 0.0040(17) -0.0003(18) 0.0037(17)
C78 0.028(2) 0.0221(19) 0.038(2) 0.0020(16) -0.0002(17) -0.0006(15)
C012 0.034(2) 0.030(2) 0.043(2) 0.0070(18) 0.0070(18) -0.0012(17)
C70 0.030(2) 0.0236(19) 0.035(2) 0.0000(16) 0.0035(17) -0.0001(16)
C65 0.038(2) 0.035(2) 0.025(2) 0.0007(16) -0.0003(17) 0.0035(18)
C82 0.032(2) 0.031(2) 0.042(2) -0.0049(18) 0.0016(18) -0.0029(17)
C30 0.037(2) 0.031(2) 0.033(2) -0.0024(17) -0.0006(17) -0.0064(18)
C41 0.048(3) 0.029(2) 0.034(2) 0.0028(17) 0.0153(19) 0.0077(19)
C29 0.030(2) 0.033(2) 0.037(2) -0.0046(17) -0.0019(17) -0.0076(17)
F7 0.117(3) 0.0385(18) 0.139(3) -0.014(2) 0.045(2) -0.017(2)
C74 0.032(2) 0.031(2) 0.037(2) 0.0040(17) 0.0049(17) 0.0013(17)
C80 0.035(2) 0.037(2) 0.042(2) -0.0002(19) 0.0076(19) -0.0001(18)
F15 0.188(6) 0.125(4) 0.054(3) -0.017(3) -0.009(3) -0.008(4)
C39 0.039(2) 0.035(2) 0.041(2) 0.0081(19) 0.0010(19) 0.0070(19)
C53 0.029(2) 0.030(2) 0.046(3) -0.0110(18) -0.0018(18) 0.0013(17)
C81 0.034(2) 0.036(2) 0.055(3) -0.006(2) 0.008(2) -0.0043(19)
C01H 0.042(3) 0.027(2) 0.060(3) 0.008(2) 0.002(2) -0.0055(19)
C47 0.059(3) 0.033(2) 0.028(2) 0.0008(17) 0.012(2) 0.002(2)
C38 0.030(2) 0.045(3) 0.045(3) 0.004(2) -0.0076(19) 0.0040(19)
C71 0.038(2) 0.024(2) 0.037(2) -0.0015(17) 0.0003(18) 0.0007(17)
C01L 0.049(3) 0.032(2) 0.038(2) -0.0017(18) 0.003(2) -0.0025(19)
C28 0.033(2) 0.044(3) 0.046(3) 0.013(2) 0.0040(19) 0.0051(19)
C01N 0.053(3) 0.027(2) 0.055(3) -0.006(2) -0.001(2) -0.006(2)
C48 0.060(3) 0.037(2) 0.033(2) -0.0008(19) 0.010(2) 0.002(2)
F17 0.165(5) 0.125(4) 0.099(4) -0.079(3) 0.019(3) -0.005(4)
C73 0.035(2) 0.033(2) 0.046(3) 0.0005(19) 0.0069(19) 0.0000(18)
C72 0.029(2) 0.029(2) 0.048(3) -0.0022(18) -0.0027(18) 0.0069(17)
C42 0.067(3) 0.032(2) 0.053(3) 0.000(2) 0.027(3) 0.003(2)
C67 0.049(3) 0.047(3) 0.040(3) 0.005(2) -0.010(2) 0.006(2)
F21 0.117(3) 0.0385(18) 0.139(3) -0.014(2) 0.045(2) -0.017(2)
C84 0.047(3) 0.040(3) 0.040(3) -0.004(2) 0.000(2) 0.006(2)
C54 0.041(3) 0.042(3) 0.052(3) -0.019(2) -0.010(2) 0.008(2)
C31 0.047(3) 0.044(3) 0.045(3) 0.003(2) 0.002(2) -0.015(2)
C68 0.040(3) 0.039(3) 0.062(3) 0.013(2) -0.001(2) -0.009(2)
C46 0.041(3) 0.043(3) 0.058(3) 0.004(2) 0.011(2) 0.013(2)
C25 0.066(3) 0.030(2) 0.053(3) 0.001(2) 0.027(3) 0.002(2)
C32 0.057(3) 0.035(3) 0.081(4) -0.007(3) -0.007(3) -0.019(2)
F11 0.146(5) 0.329(10) 0.063(3) -0.025(4) -0.018(3) 0.154(6)
C27 0.042(3) 0.055(3) 0.075(4) 0.028(3) 0.016(3) 0.019(2)
C58 0.032(2) 0.030(2) 0.075(4) -0.012(2) 0.000(2) -0.0017(18)
B1 0.027(2) 0.026(2) 0.031(2) -0.0013(18) -0.0027(18) -0.0013(17)
C26 0.063(4) 0.039(3) 0.079(4) 0.017(3) 0.038(3) 0.019(3)
C76 0.047(3) 0.049(3) 0.050(3) 0.010(2) -0.001(2) 0.016(2)
C34 0.045(3) 0.050(3) 0.079(4) -0.031(3) 0.017(3) -0.013(2)
F23 0.117(3) 0.0385(18) 0.139(3) -0.014(2) 0.045(2) -0.017(2)
C49 0.092(4) 0.045(3) 0.036(3) 0.005(2) 0.012(3) 0.010(3)
C52 0.072(4) 0.056(3) 0.049(3) 0.010(2) 0.030(3) 0.015(3)
C57 0.037(3) 0.038(3) 0.098(5) -0.028(3) 0.004(3) -0.005(2)
C56 0.041(3) 0.045(3) 0.121(6) -0.047(4) -0.011(3) 0.003(2)
C55 0.049(3) 0.067(4) 0.061(4) -0.035(3) -0.012(3) 0.017(3)
C75 0.039(3) 0.063(3) 0.066(4) 0.001(3) 0.009(2) 0.010(2)
C83 0.033(3) 0.078(4) 0.076(4) -0.019(3) 0.013(3) -0.010(3)
C33 0.063(4) 0.047(3) 0.104(5) -0.038(3) 0.012(4) -0.011(3)
C45 0.054(3) 0.079(4) 0.067(4) 0.017(3) 0.016(3) 0.033(3)
C44 0.084(5) 0.069(4) 0.075(4) 0.034(3) 0.042(4) 0.046(4)
C51 0.101(5) 0.074(4) 0.058(4) 0.015(3) 0.049(4) 0.022(4)
C50 0.121(6) 0.054(3) 0.044(3) 0.015(3) 0.037(3) 0.018(4)
C43 0.112(6) 0.034(3) 0.081(4) 0.020(3) 0.052(4) 0.026(3)
C60 0.065(4) 0.103(6) 0.070(4) -0.047(4) -0.009(3) 0.016(4)
C02X 0.074(5) 0.078(5) 0.135(7) 0.025(5) 0.033(5) 0.008(4)
C11 0.0455(12) 0.0482(11) 0.0424(11) 0.0014(8) -0.0018(8) 0.0006(9)
C031 0.085(5) 0.091(6) 0.111(6) -0.040(5) -0.031(5) 0.022(4)
C032 0.072(5) 0.086(6) 0.131(7) -0.020(5) 0.023(5) -0.015(4)
C033 0.076(5) 0.092(6) 0.138(8) -0.036(6) 0.003(5) -0.007(4)
C034 0.059(4) 0.139(9) 0.105(7) 0.004(6) -0.002(4) -0.008(5)
C035 0.089(6) 0.082(5) 0.156(9) -0.046(6) -0.018(6) 0.011(5)
N3 0.0455(12) 0.0482(11) 0.0424(11) 0.0014(8) -0.0018(8) 0.0006(9)
C12 0.0455(12) 0.0482(11) 0.0424(11) 0.0014(8) -0.0018(8) 0.0006(9)
C13 0.0455(12) 0.0482(11) 0.0424(11) 0.0014(8) -0.0018(8) 0.0006(9)
C14 0.0455(12) 0.0482(11) 0.0424(11) 0.0014(8) -0.0018(8) 0.0006(9)
C15 0.0455(12) 0.0482(11) 0.0424(11) 0.0014(8) -0.0018(8) 0.0006(9)
C16 0.0455(12) 0.0482(11) 0.0424(11) 0.0014(8) -0.0018(8) 0.0006(9)
N4 0.0455(12) 0.0482(11) 0.0424(11) 0.0014(8) -0.0018(8) 0.0006(9)
C21 0.0455(12) 0.0482(11) 0.0424(11) 0.0014(8) -0.0018(8) 0.0006(9)
C20 0.0455(12) 0.0482(11) 0.0424(11) 0.0014(8) -0.0018(8) 0.0006(9)
C19 0.0455(12) 0.0482(11) 0.0424(11) 0.0014(8) -0.0018(8) 0.0006(9)
C18 0.0455(12) 0.0482(11) 0.0424(11) 0.0014(8) -0.0018(8) 0.0006(9)
C17 0.0455(12) 0.0482(11) 0.0424(11) 0.0014(8) -0.0018(8) 0.0006(9)
C22 0.0455(12) 0.0482(11) 0.0424(11) 0.0014(8) -0.0018(8) 0.0006(9)
F31 0.117(3) 0.0385(18) 0.139(3) -0.014(2) 0.045(2) -0.017(2)
F32 0.117(3) 0.0385(18) 0.139(3) -0.014(2) 0.045(2) -0.017(2)
F33 0.117(3) 0.0385(18) 0.139(3) -0.014(2) 0.045(2) -0.017(2)

loop_
_atom_type_symbol
_atom_type_description
_atom_type_scat_dispersion_real
_atom_type_scat_dispersion_imag
_atom_type_scat_source
C C 0.0181 0.0091 'International Tables Vol C Tables 4.2.6.8 and 6.1.1.4'
H H 0.0000 0.0000 'International Tables Vol C Tables 4.2.6.8 and 6.1.1.4'
B B 0.0090 0.0039 'International Tables Vol C Tables 4.2.6.8 and 6.1.1.4'
Cu Cu -1.9646 0.5888 'International Tables Vol C Tables 4.2.6.8 and 6.1.1.4'
F F 0.0727 0.0534 'International Tables Vol C Tables 4.2.6.8 and 6.1.1.4'
N N 0.0311 0.0180 'International Tables Vol C Tables 4.2.6.8 and 6.1.1.4'
O O 0.0492 0.0322 'International Tables Vol C Tables 4.2.6.8 and 6.1.1.4'
P P 0.2955 0.4335 'International Tables Vol C Tables 4.2.6.8 and 6.1.1.4'

loop_
_geom_angle_atom_site_label_1
_geom_angle_atom_site_label_2
_geom_angle_atom_site_label_3
_geom_angle
_geom_angle_site_symmetry_1
_geom_angle_site_symmetry_3
_geom_angle_publ_flag
P2 Cu1 P1 115.43(4) . . ?
N1 Cu1 P1 114.9(2) . . ?
N1 Cu1 P2 115.8(2) . . ?
N1 Cu1 N2 79.1(2) . . ?
N2 Cu1 P1 111.24(19) . . ?
N2 Cu1 P2 115.21(19) . . ?
N3 Cu1 P1 116.7(2) . . ?
N3 Cu1 P2 120.1(2) . . ?
N4 Cu1 P1 106.6(2) . . ?
N4 Cu1 P2 109.7(2) . . ?
N4 Cu1 N3 81.4(2) . . ?
C35 P1 Cu1 111.02(13) . . ?
C35 P1 C29 103.72(19) . . ?
C23 P1 Cu1 110.23(13) . . ?
C23 P1 C35 106.18(19) . . ?
C23 P1 C29 103.97(19) . . ?
C29 P1 Cu1 120.60(15) . . ?
C00V P2 Cu1 113.62(14) . . ?
C41 P2 Cu1 118.63(15) . . ?
C41 P2 C00V 100.9(2) . . ?
C41 P2 C47 104.9(2) . . ?
C47 P2 Cu1 114.77(17) . . ?
C47 P2 C00V 101.9(2) . . ?
C36 O1 C00R 121.5(3) . . ?
C5 N1 Cu1 114.2(3) . . ?
C5 N1 C1 120.0 . . ?
C1 N1 Cu1 125.7(3) . . ?
N1 C5 C4 120.0 . . ?
N1 C5 C6 119.2(5) . . ?
C4 C5 C6 120.7(5) . . ?
C5 C4 H4 120.0 . . ?
C3 C4 C5 120.0 . . ?
C3 C4 H4 120.0 . . ?
C4 C3 H3 120.0 . . ?
C4 C3 C2 120.0 . . ?
C2 C3 H3 120.0 . . ?
C3 C2 H2 120.0 . . ?
C1 C2 C3 120.0 . . ?
C1 C2 H2 120.0 . . ?
N1 C1 H1 120.0 . . ?
C2 C1 N1 120.0 . . ?
C2 C1 H1 120.0 . . ?
O1 C36 C35 114.2(3) . . ?
C37 C36 O1 123.5(4) . . ?
C37 C36 C35 122.3(4) . . ?
C36 C35 P1 117.7(3) . . ?
C36 C35 C40 117.7(4) . . ?
C40 C35 P1 124.1(3) . . ?
C24 C23 P1 123.8(3) . . ?
C24 C23 C28 119.5(4) . . ?
C28 C23 P1 116.5(3) . . ?
C62 C61 C66 115.5(4) . . ?
C62 C61 B1 123.6(4) . . ?
C66 C61 B1 120.4(4) . . ?
C61 C62 H62 119.0 . . ?
C63 C62 C61 122.1(4) . . ?
C63 C62 H62 119.0 . . ?
C70 C69 B1 125.0(4) . . ?
C74 C69 C70 115.2(4) . . ?
C74 C69 B1 119.5(4) . . ?
C35 C40 H40 119.6 . . ?
C39 C40 C35 120.7(4) . . ?
C39 C40 H40 119.6 . . ?
C78 C77 B1 120.3(4) . . ?
C82 C77 C78 115.4(4) . . ?
C82 C77 B1 124.0(4) . . ?
C36 C37 H37 120.8 . . ?
C36 C37 C38 118.4(4) . . ?
C38 C37 H37 120.8 . . ?
C00V C00R O1 118.7(4) . . ?
C01L C00R O1 119.0(4) . . ?
C01L C00R C00V 121.9(4) . . ?
C61 C66 H66 118.9 . . ?
C65 C66 C61 122.3(4) . . ?
C65 C66 H66 118.9 . . ?
C23 C24 H24 119.9 . . ?
C23 C24 C25 120.2(5) . . ?
C25 C24 H24 119.9 . . ?
C00R C00V P2 118.5(3) . . ?
C00R C00V C012 117.7(4) . . ?
C012 C00V P2 123.8(3) . . ?
C63 C64 H64 121.1 . . ?
C63 C64 C65 117.8(4) . . ?
C65 C64 H64 121.1 . . ?
C62 C63 C68 118.3(4) . . ?
C64 C63 C62 121.3(4) . . ?
C64 C63 C68 120.3(4) . . ?
C10 N2 Cu1 126.3(3) . . ?
C10 N2 C6 120.0 . . ?
C6 N2 Cu1 112.0(3) . . ?
N2 C10 C9 120.0 . . ?
N2 C10 C11 118.6(6) . . ?
C9 C10 C11 121.4(6) . . ?
C10 C9 H9 120.0 . . ?
C10 C9 C8 120.0 . . ?
C8 C9 H9 120.0 . . ?
C9 C8 H8 120.0 . . ?
C9 C8 C7 120.0 . . ?
C7 C8 H8 120.0 . . ?
C8 C7 H7 120.0 . . ?
C8 C7 C6 120.0 . . ?
C6 C7 H7 120.0 . . ?
N2 C6 C5 113.8(4) . . ?
C7 C6 C5 126.2(4) . . ?
C7 C6 N2 120.0 . . ?
C78 C79 C84 118.9(4) . . ?
C80 C79 C78 120.8(4) . . ?
C80 C79 C84 120.3(4) . . ?
C77 C78 H78 118.7 . . ?
C79 C78 C77 122.6(4) . . ?
C79 C78 H78 118.7 . . ?
C00V C012 H012 119.7 . . ?
C01H C012 C00V 120.6(4) . . ?
C01H C012 H012 119.7 . . ?
C69 C70 H70 118.8 . . ?
C71 C70 C69 122.4(4) . . ?
C71 C70 H70 118.8 . . ?
C66 C65 C67 118.6(4) . . ?
C64 C65 C66 120.9(4) . . ?
C64 C65 C67 120.4(4) . . ?
C77 C82 H82 118.8 . . ?
C81 C82 C77 122.4(4) . . ?
C81 C82 H82 118.8 . . ?
C29 C30 H30 119.8 . . ?
C29 C30 C31 120.3(4) . . ?
C31 C30 H30 119.8 . . ?
C42 C41 P2 119.1(4) . . ?
C46 C41 P2 122.2(3) . . ?
C46 C41 C42 118.6(5) . . ?
C30 C29 P1 123.2(3) . . ?
C30 C29 C34 118.4(4) . . ?
C34 C29 P1 118.4(4) . . ?
C69 C74 H74 118.3 . . ?
C73 C74 C69 123.5(4) . . ?
C73 C74 H74 118.3 . . ?
C79 C80 H80 121.1 . . ?
C81 C80 C79 117.9(4) . . ?
C81 C80 H80 121.1 . . ?
C40 C39 H39 119.9 . . ?
C40 C39 C38 120.1(4) . . ?
C38 C39 H39 119.9 . . ?
C54 C53 C58 116.6(4) . . ?
C54 C53 B1 124.7(4) . . ?
C58 C53 B1 118.5(4) . . ?
C82 C81 C83 118.9(4) . . ?
C80 C81 C82 121.0(4) . . ?
C80 C81 C83 120.1(4) . . ?
C012 C01H H01H 119.8 . . ?
C01N C01H C012 120.4(4) . . ?
C01N C01H H01H 119.8 . . ?
C48 C47 P2 116.9(4) . . ?
C52 C47 P2 123.4(4) . . ?
C52 C47 C48 119.7(4) . . ?
C37 C38 H38 119.6 . . ?
C39 C38 C37 120.8(4) . . ?
C39 C38 H38 119.6 . . ?
C70 C71 C76 120.7(4) . . ?
C72 C71 C70 120.3(4) . . ?
C72 C71 C76 118.9(4) . . ?
C00R C01L H01L 120.4 . . ?
C00R C01L C01N 119.1(4) . . ?
C01N C01L H01L 120.4 . . ?
C23 C28 H28 120.0 . . ?
C27 C28 C23 120.0(5) . . ?
C27 C28 H28 120.0 . . ?
C01H C01N C01L 120.2(4) . . ?
C01H C01N H01N 119.9 . . ?
C01L C01N H01N 119.9 . . ?
C47 C48 H48 120.0 . . ?
C49 C48 C47 120.0(5) . . ?
C49 C48 H48 120.0 . . ?
C74 C73 C75 120.2(4) . . ?
C72 C73 C74 119.5(4) . . ?
C72 C73 C75 120.3(4) . . ?
C71 C72 C73 119.1(4) . . ?
C71 C72 H72 120.5 . . ?
C73 C72 H72 120.5 . . ?
C41 C42 H42 120.0 . . ?
C41 C42 C43 119.9(6) . . ?
C43 C42 H42 120.0 . . ?
F10 C67 F18 106.8(5) . . ?
F10 C67 F20 103.9(5) . . ?
F10 C67 C65 114.1(4) . . ?
F18 C67 F20 105.4(5) . . ?
F18 C67 C65 113.4(4) . . ?
F20 C67 C65 112.4(4) . . ?
F1 C84 C79 112.3(4) . . ?
F12 C84 F1 105.7(4) . . ?
F12 C84 C79 113.9(4) . . ?
F16 C84 F1 106.0(4) . . ?
F16 C84 F12 106.0(4) . . ?
F16 C84 C79 112.4(4) . . ?
C53 C54 H54 119.1 . . ?
C53 C54 C55 121.9(5) . . ?
C55 C54 H54 119.1 . . ?
C30 C31 H31 119.8 . . ?
C32 C31 C30 120.4(5) . . ?
C32 C31 H31 119.8 . . ?
F4 C68 C63 111.7(4) . . ?
F6 C68 F4 105.8(4) . . ?
F6 C68 F8 107.2(4) . . ?
F6 C68 C63 113.1(4) . . ?
F8 C68 F4 105.7(4) . . ?
F8 C68 C63 112.8(4) . . ?
C41 C46 H46 119.7 . . ?
C41 C46 C45 120.6(5) . . ?
C45 C46 H46 119.7 . . ?
C24 C25 H25 119.9 . . ?
C26 C25 C24 120.3(5) . . ?
C26 C25 H25 119.9 . . ?
C31 C32 H32 120.0 . . ?
C31 C32 C33 119.9(5) . . ?
C33 C32 H32 120.0 . . ?
C28 C27 H27 120.1 . . ?
C28 C27 C26 119.9(5) . . ?
C26 C27 H27 120.1 . . ?
C53 C58 H58 118.3 . . ?
C57 C58 C53 123.4(6) . . ?
C57 C58 H58 118.3 . . ?
C61 B1 C69 112.0(3) . . ?
C61 B1 C77 103.4(3) . . ?
C61 B1 C53 113.0(3) . . ?
C69 B1 C77 113.2(3) . . ?
C53 B1 C69 104.5(3) . . ?
C53 B1 C77 111.0(3) . . ?
C25 C26 C27 120.1(5) . . ?
C25 C26 H26 119.9 . . ?
C27 C26 H26 119.9 . . ?
F14 C76 F2 98.9(5) . . ?
F14 C76 C71 116.2(5) . . ?
F2 C76 C71 109.9(5) . . ?
F5 C76 F14 111.9(6) . . ?
F5 C76 F2 101.7(5) . . ?
F5 C76 C71 115.8(5) . . ?
F35 C76 C71 111.6(5) . . ?
F36 C76 C71 115.2(5) . . ?
F36 C76 F35 107.6(5) . . ?
F36 C76 F34 104.5(6) . . ?
F34 C76 C71 113.8(5) . . ?
F34 C76 F35 103.2(6) . . ?
C29 C34 H34 119.8 . . ?
C33 C34 C29 120.5(5) . . ?
C33 C34 H34 119.8 . . ?
C48 C49 H49 120.2 . . ?
C50 C49 C48 119.7(6) . . ?
C50 C49 H49 120.2 . . ?
C47 C52 H52 120.4 . . ?
C47 C52 C51 119.1(6) . . ?
C51 C52 H52 120.4 . . ?
C58 C57 C59 116.6(6) . . ?
C56 C57 C58 118.9(5) . . ?
C56 C57 C59 124.5(6) . . ?
C85 C57 C58 130.9(9) . . ?
C85 C57 C56 109.9(8) . . ?
C57 C56 H56 119.7 . . ?
C57 C56 C55 120.7(5) . . ?
C55 C56 H56 119.7 . . ?
C54 C55 C60 119.4(6) . . ?
C56 C55 C54 118.6(6) . . ?
C56 C55 C60 121.8(6) . . ?
F24 C75 F9 99.9(7) . . ?
F24 C75 C73 111.2(5) . . ?
F9 C75 C73 112.4(5) . . ?
F19 C75 F24 106.7(7) . . ?
F19 C75 F9 106.6(6) . . ?
F19 C75 C73 118.3(6) . . ?
F3 C75 C73 114.6(6) . . ?
F3 C75 F25 108.5(7) . . ?
F3 C75 F13 107.8(7) . . ?
F25 C75 C73 111.9(5) . . ?
F13 C75 C73 112.7(6) . . ?
F13 C75 F25 100.3(6) . . ?
F29 C75 C73 109.1(7) . . ?
F30 C75 C73 119.1(10) . . ?
F30 C75 F29 96.8(11) . . ?
F28 C75 C73 121.5(12) . . ?
F28 C75 F29 101.6(13) . . ?
F28 C75 F30 104.6(14) . . ?
F22 C83 F27 103.5(6) . . ?
F22 C83 C81 113.5(5) . . ?
F26 C83 F22 107.0(6) . . ?
F26 C83 F27 106.4(6) . . ?
F26 C83 C81 113.7(5) . . ?
F27 C83 C81 112.1(5) . . ?
C32 C33 C34 120.4(5) . . ?
C32 C33 H33 119.8 . . ?
C34 C33 H33 119.8 . . ?
C46 C45 H45 119.9 . . ?
C44 C45 C46 120.2(7) . . ?
C44 C45 H45 119.9 . . ?
F7 C59 F21 99.9(8) . . ?
F7 C59 C57 114.7(7) . . ?
F21 C59 C57 118.3(7) . . ?
F23 C59 F7 105.0(7) . . ?
F23 C59 F21 103.6(8) . . ?
F23 C59 C57 113.6(7) . . ?
C45 C44 H44 120.0 . . ?
C43 C44 C45 119.9(6) . . ?
C43 C44 H44 120.0 . . ?
C52 C51 H51 119.5 . . ?
C50 C51 C52 121.0(6) . . ?
C50 C51 H51 119.5 . . ?
C49 C50 H50 119.7 . . ?
C51 C50 C49 120.5(5) . . ?
C51 C50 H50 119.7 . . ?
C42 C43 H43 119.6 . . ?
C44 C43 C42 120.8(6) . . ?
C44 C43 H43 119.6 . . ?
F15 C60 C55 114.1(5) . . ?
F17 C60 F15 100.1(6) . . ?
F17 C60 C55 115.8(7) . . ?
F11 C60 F15 100.3(7) . . ?
F11 C60 F17 108.9(6) . . ?
F11 C60 C55 115.6(5) . . ?
H02A C02X H02B 107.9 . . ?
C032 C02X H02A 109.2 . . ?
C032 C02X H02B 109.2 . . ?
C034 C02X H02A 109.2 . . ?
C034 C02X H02B 109.2 . . ?
C034 C02X C032 111.9(7) . . ?
C10 C11 H11A 109.5 . . ?
C10 C11 H11B 109.5 . . ?
C10 C11 H11C 109.5 . . ?
H11A C11 H11B 109.5 . . ?
H11A C11 H11C 109.5 . . ?
H11B C11 H11C 109.5 . . ?
H03A C031 H03B 108.0 . . ?
C032 C031 H03A 109.3 . . ?
C032 C031 H03B 109.3 . . ?
C032 C031 C035 111.6(8) . . ?
C035 C031 H03A 109.3 . . ?
C035 C031 H03B 109.3 . . ?
C02X C032 H03C 109.1 . . ?
C02X C032 H03D 109.1 . . ?
C031 C032 C02X 112.3(7) . . ?
C031 C032 H03C 109.1 . . ?
C031 C032 H03D 109.1 . . ?
H03C C032 H03D 107.9 . . ?
H03E C033 H03F 108.0 . . ?
C034 C033 H03E 109.3 . . ?
C034 C033 H03F 109.3 . . ?
C034 C033 C035 111.5(8) . . ?
C035 C033 H03E 109.3 . . ?
C035 C033 H03F 109.3 . . ?
C02X C034 H03G 109.0 . . ?
C02X C034 H03H 109.0 . . ?
C033 C034 C02X 112.9(8) . . ?
C033 C034 H03G 109.0 . . ?
C033 C034 H03H 109.0 . . ?
H03G C034 H03H 107.8 . . ?
C031 C035 H03I 109.0 . . ?
C031 C035 H03J 109.0 . . ?
C033 C035 C031 113.0(7) . . ?
C033 C035 H03I 109.0 . . ?
C033 C035 H03J 109.0 . . ?
H03I C035 H03J 107.8 . . ?
C12 N3 Cu1 129.4(3) . . ?
C12 N3 C16 120.0 . . ?
C16 N3 Cu1 110.5(3) . . ?
N3 C12 C13 120.0 . . ?
N3 C12 C22 116.7(6) . . ?
C13 C12 C22 123.3(6) . . ?
C12 C13 H13 120.0 . . ?
C14 C13 C12 120.0 . . ?
C14 C13 H13 120.0 . . ?
C13 C14 H14 120.0 . . ?
C13 C14 C15 120.0 . . ?
C15 C14 H14 120.0 . . ?
C14 C15 H15 120.0 . . ?
C16 C15 C14 120.0 . . ?
C16 C15 H15 120.0 . . ?
N3 C16 C17 118.6(5) . . ?
C15 C16 N3 120.0 . . ?
C15 C16 C17 121.4(5) . . ?
C21 N4 Cu1 124.0(3) . . ?
C21 N4 C17 120.0 . . ?
C17 N4 Cu1 115.4(3) . . ?
N4 C21 H21 120.0 . . ?
C20 C21 N4 120.0 . . ?
C20 C21 H21 120.0 . . ?
C21 C20 H20 120.0 . . ?
C21 C20 C19 120.0 . . ?
C19 C20 H20 120.0 . . ?
C20 C19 H19 120.0 . . ?
C18 C19 C20 120.0 . . ?
C18 C19 H19 120.0 . . ?
C19 C18 H18 120.0 . . ?
C19 C18 C17 120.0 . . ?
C17 C18 H18 120.0 . . ?
N4 C17 C16 113.0(5) . . ?
C18 C17 C16 126.9(5) . . ?
C18 C17 N4 120.0 . . ?
C12 C22 H22A 109.5 . . ?
C12 C22 H22B 109.5 . . ?
C12 C22 H22C 109.5 . . ?
H22A C22 H22B 109.5 . . ?
H22A C22 H22C 109.5 . . ?
H22B C22 H22C 109.5 . . ?
C57 C85 F32 106.2(10) . . ?
C57 C85 F33 105.2(11) . . ?
F31 C85 C57 118.6(12) . . ?
F31 C85 F32 117.7(13) . . ?
F31 C85 F33 102.8(12) . . ?
F33 C85 F32 104.6(13) . . ?

loop_
_geom_bond_atom_site_label_1
_geom_bond_atom_site_label_2
_geom_bond_distance
_geom_bond_site_symmetry_2
_geom_bond_publ_flag
Cu1 P1 2.2714(12) . ?
Cu1 P2 2.2541(12) . ?
Cu1 N1 2.029(4) . ?
Cu1 N2 2.163(4) . ?
Cu1 N3 2.050(4) . ?
Cu1 N4 1.983(4) . ?
P1 C35 1.819(4) . ?
P1 C23 1.818(4) . ?
P1 C29 1.825(4) . ?
P2 C00V 1.836(4) . ?
P2 C41 1.824(5) . ?
P2 C47 1.830(4) . ?
O1 C36 1.385(5) . ?
O1 C00R 1.397(5) . ?
F1 C84 1.337(6) . ?
F4 C68 1.344(6) . ?
F6 C68 1.324(6) . ?
F8 C68 1.335(6) . ?
F10 C67 1.315(6) . ?
F12 C84 1.329(6) . ?
F14 C76 1.355(9) . ?
F16 C84 1.326(6) . ?
F18 C67 1.316(7) . ?
F20 C67 1.320(6) . ?
N1 C5 1.3900 . ?
N1 C1 1.3900 . ?
C5 C4 1.3900 . ?
C5 C6 1.425(6) . ?
C4 H4 0.9500 . ?
C4 C3 1.3900 . ?
C3 H3 0.9500 . ?
C3 C2 1.3900 . ?
C2 H2 0.9500 . ?
C2 C1 1.3900 . ?
C1 H1 0.9500 . ?
F22 C83 1.316(7) . ?
C36 C35 1.394(6) . ?
C36 C37 1.382(6) . ?
C35 C40 1.395(6) . ?
C23 C24 1.382(6) . ?
C23 C28 1.405(6) . ?
C61 C62 1.399(6) . ?
C61 C66 1.404(6) . ?
C61 B1 1.635(6) . ?
C62 H62 0.9500 . ?
C62 C63 1.393(6) . ?
F24 C75 1.410(11) . ?
C69 C70 1.402(6) . ?
C69 C74 1.399(6) . ?
C69 B1 1.643(6) . ?
C40 H40 0.9500 . ?
C40 C39 1.379(6) . ?
C77 C78 1.400(6) . ?
C77 C82 1.396(6) . ?
C77 B1 1.647(6) . ?
C37 H37 0.9500 . ?
C37 C38 1.383(6) . ?
C00R C00V 1.393(6) . ?
C00R C01L 1.378(6) . ?
C66 H66 0.9500 . ?
C66 C65 1.392(6) . ?
C24 H24 0.9500 . ?
C24 C25 1.393(6) . ?
F26 C83 1.308(7) . ?
C00V C012 1.395(6) . ?
C64 H64 0.9500 . ?
C64 C63 1.382(6) . ?
C64 C65 1.385(6) . ?
C63 C68 1.499(6) . ?
N2 C10 1.3900 . ?
N2 C6 1.3900 . ?
C10 C9 1.3900 . ?
C10 C11 1.466(11) . ?
C9 H9 0.9500 . ?
C9 C8 1.3900 . ?
C8 H8 0.9500 . ?
C8 C7 1.3900 . ?
C7 H7 0.9500 . ?
C7 C6 1.3900 . ?
F27 C83 1.335(8) . ?
C79 C78 1.390(6) . ?
C79 C80 1.388(6) . ?
C79 C84 1.487(6) . ?
C78 H78 0.9500 . ?
C012 H012 0.9500 . ?
C012 C01H 1.380(7) . ?
C70 H70 0.9500 . ?
C70 C71 1.399(6) . ?
C65 C67 1.491(6) . ?
C82 H82 0.9500 . ?
C82 C81 1.394(6) . ?
C30 H30 0.9500 . ?
C30 C29 1.390(6) . ?
C30 C31 1.394(6) . ?
C41 C42 1.393(7) . ?
C41 C46 1.385(7) . ?
C29 C34 1.398(7) . ?
F7 C59 1.341(9) . ?
C74 H74 0.9500 . ?
C74 C73 1.393(6) . ?
C80 H80 0.9500 . ?
C80 C81 1.383(7) . ?
F15 C60 1.361(8) . ?
C39 H39 0.9500 . ?
C39 C38 1.381(7) . ?
C53 C54 1.390(7) . ?
C53 C58 1.402(7) . ?
C53 B1 1.637(6) . ?
C81 C83 1.494(7) . ?
F2 C76 1.433(8) . ?
C01H H01H 0.9500 . ?
C01H C01N 1.374(7) . ?
C47 C48 1.397(7) . ?
C47 C52 1.388(7) . ?
C38 H38 0.9500 . ?
C71 C72 1.386(6) . ?
C71 C76 1.464(6) . ?
C01L H01L 0.9500 . ?
C01L C01N 1.383(7) . ?
C28 H28 0.9500 . ?
C28 C27 1.384(7) . ?
C01N H01N 0.9500 . ?
C48 H48 0.9500 . ?
C48 C49 1.389(7) . ?
F17 C60 1.314(7) . ?
F9 C75 1.423(9) . ?
F19 C75 1.297(10) . ?
F5 C76 1.310(7) . ?
C73 C72 1.388(7) . ?
C73 C75 1.455(6) . ?
C72 H72 0.9500 . ?
C42 H42 0.9500 . ?
C42 C43 1.394(9) . ?
F21 C59 1.354(10) . ?
C54 H54 0.9500 . ?
C54 C55 1.416(7) . ?
C31 H31 0.9500 . ?
C31 C32 1.371(8) . ?
C46 H46 0.9500 . ?
C46 C45 1.390(7) . ?
C25 H25 0.9500 . ?
C25 C26 1.376(9) . ?
C32 H32 0.9500 . ?
C32 C33 1.375(9) . ?
F11 C60 1.313(7) . ?
C27 H27 0.9500 . ?
C27 C26 1.394(9) . ?
C58 H58 0.9500 . ?
C58 C57 1.385(7) . ?
C26 H26 0.9500 . ?
C76 F35 1.369(8) . ?
C76 F36 1.322(8) . ?
C76 F34 1.333(9) . ?
C34 H34 0.9500 . ?
C34 C33 1.385(8) . ?
F23 C59 1.340(9) . ?
C49 H49 0.9500 . ?
C49 C50 1.384(9) . ?
C52 H52 0.9500 . ?
C52 C51 1.397(8) . ?
C57 C56 1.380(10) . ?
C57 C59 1.490(9) . ?
C57 C85 1.364(12) . ?
C56 H56 0.9500 . ?
C56 C55 1.404(10) . ?
C55 C60 1.436(8) . ?
C75 F3 1.296(9) . ?
C75 F25 1.387(8) . ?
C75 F13 1.357(9) . ?
C75 F29 1.415(11) . ?
C75 F30 1.341(13) . ?
C75 F28 1.320(14) . ?
C33 H33 0.9500 . ?
C45 H45 0.9500 . ?
C45 C44 1.374(10) . ?
C44 H44 0.9500 . ?
C44 C43 1.363(11) . ?
C51 H51 0.9500 . ?
C51 C50 1.356(10) . ?
C50 H50 0.9500 . ?
C43 H43 0.9500 . ?
C02X H02A 0.9900 . ?
C02X H02B 0.9900 . ?
C02X C032 1.509(12) . ?
C02X C034 1.504(12) . ?
C11 H11A 0.9800 . ?
C11 H11B 0.9800 . ?
C11 H11C 0.9800 . ?
C031 H03A 0.9900 . ?
C031 H03B 0.9900 . ?
C031 C032 1.471(12) . ?
C031 C035 1.511(10) . ?
C032 H03C 0.9900 . ?
C032 H03D 0.9900 . ?
C033 H03E 0.9900 . ?
C033 H03F 0.9900 . ?
C033 C034 1.474(13) . ?
C033 C035 1.497(12) . ?
C034 H03G 0.9900 . ?
C034 H03H 0.9900 . ?
C035 H03I 0.9900 . ?
C035 H03J 0.9900 . ?
N3 C12 1.3900 . ?
N3 C16 1.3900 . ?
C12 C13 1.3900 . ?
C12 C22 1.431(11) . ?
C13 H13 0.9500 . ?
C13 C14 1.3900 . ?
C14 H14 0.9500 . ?
C14 C15 1.3900 . ?
C15 H15 0.9500 . ?
C15 C16 1.3900 . ?
C16 C17 1.410(6) . ?
N4 C21 1.3900 . ?
N4 C17 1.3900 . ?
C21 H21 0.9500 . ?
C21 C20 1.3900 . ?
C20 H20 0.9500 . ?
C20 C19 1.3900 . ?
C19 H19 0.9500 . ?
C19 C18 1.3900 . ?
C18 H18 0.9500 . ?
C18 C17 1.3900 . ?
C22 H22A 0.9800 . ?
C22 H22B 0.9800 . ?
C22 H22C 0.9800 . ?
F31 C85 1.346(12) . ?
F32 C85 1.410(13) . ?
C85 F33 1.385(13) . ?

loop_
_geom_torsion_atom_site_label_1
_geom_torsion_atom_site_label_2
_geom_torsion_atom_site_label_3
_geom_torsion_atom_site_label_4
_geom_torsion
_geom_torsion_site_symmetry_1
_geom_torsion_site_symmetry_2
_geom_torsion_site_symmetry_3
_geom_torsion_site_symmetry_4
_geom_torsion_publ_flag
Cu1 P1 C35 C36 45.4(3) . . . . ?
Cu1 P1 C35 C40 -126.3(3) . . . . ?
Cu1 P1 C23 C24 -114.5(3) . . . . ?
Cu1 P1 C23 C28 61.5(3) . . . . ?
Cu1 P1 C29 C30 -130.5(3) . . . . ?
Cu1 P1 C29 C34 50.0(5) . . . . ?
Cu1 P2 C00V C00R 47.3(4) . . . . ?
Cu1 P2 C00V C012 -132.7(3) . . . . ?
Cu1 P2 C41 C42 23.4(4) . . . . ?
Cu1 P2 C41 C46 -155.3(3) . . . . ?
Cu1 P2 C47 C48 38.3(4) . . . . ?
Cu1 P2 C47 C52 -141.6(4) . . . . ?
Cu1 N1 C5 C4 -175.4(5) . . . . ?
Cu1 N1 C5 C6 1.3(6) . . . . ?
Cu1 N1 C1 C2 174.9(6) . . . . ?
Cu1 N2 C10 C9 -164.1(5) . . . . ?
Cu1 N2 C10 C11 16.5(7) . . . . ?
Cu1 N2 C6 C5 -13.7(6) . . . . ?
Cu1 N2 C6 C7 166.2(5) . . . . ?
Cu1 N3 C12 C13 -177.0(6) . . . . ?
Cu1 N3 C12 C22 2.2(8) . . . . ?
Cu1 N3 C16 C15 177.5(5) . . . . ?
Cu1 N3 C16 C17 -5.0(6) . . . . ?
Cu1 N4 C21 C20 -170.2(5) . . . . ?
Cu1 N4 C17 C16 -11.7(6) . . . . ?
Cu1 N4 C17 C18 171.1(5) . . . . ?
P1 C35 C40 C39 169.9(3) . . . . ?
P1 C23 C24 C25 174.1(3) . . . . ?
P1 C23 C28 C27 -175.5(4) . . . . ?
P1 C29 C34 C33 -178.7(5) . . . . ?
P2 C00V C012 C01H -179.8(3) . . . . ?
P2 C41 C42 C43 -179.2(4) . . . . ?
P2 C41 C46 C45 179.2(4) . . . . ?
P2 C47 C48 C49 178.5(4) . . . . ?
P2 C47 C52 C51 -179.9(5) . . . . ?
O1 C36 C35 P1 11.9(4) . . . . ?
O1 C36 C35 C40 -175.9(3) . . . . ?
O1 C36 C37 C38 177.0(4) . . . . ?
O1 C00R C00V P2 -8.8(5) . . . . ?
O1 C00R C00V C012 171.1(4) . . . . ?
O1 C00R C01L C01N -171.4(4) . . . . ?
N1 C5 C4 C3 0.0 . . . . ?
N1 C5 C6 N2 8.8(7) . . . . ?
N1 C5 C6 C7 -171.2(4) . . . . ?
C5 N1 C1 C2 0.0 . . . . ?
C5 C4 C3 C2 0.0 . . . . ?
C4 C5 C6 N2 -174.5(4) . . . . ?
C4 C5 C6 C7 5.6(9) . . . . ?
C4 C3 C2 C1 0.0 . . . . ?
C3 C2 C1 N1 0.0 . . . . ?
C1 N1 C5 C4 0.0 . . . . ?
C1 N1 C5 C6 176.8(7) . . . . ?
C36 O1 C00R C00V 90.6(4) . . . . ?
C36 O1 C00R C01L -97.4(5) . . . . ?
C36 C35 C40 C39 -1.8(6) . . . . ?
C36 C37 C38 C39 -0.9(7) . . . . ?
C35 P1 C23 C24 5.9(4) . . . . ?
C35 P1 C23 C28 -178.2(3) . . . . ?
C35 P1 C29 C30 104.6(4) . . . . ?
C35 P1 C29 C34 -75.0(4) . . . . ?
C35 C36 C37 C38 -1.0(6) . . . . ?
C35 C40 C39 C38 0.0(7) . . . . ?
C23 P1 C35 C36 -74.4(3) . . . . ?
C23 P1 C35 C40 113.9(3) . . . . ?
C23 P1 C29 C30 -6.3(4) . . . . ?
C23 P1 C29 C34 174.1(4) . . . . ?
C23 C24 C25 C26 1.3(7) . . . . ?
C23 C28 C27 C26 0.9(7) . . . . ?
C61 C62 C63 C64 -2.1(6) . . . . ?
C61 C62 C63 C68 174.7(4) . . . . ?
C61 C66 C65 C64 -2.4(6) . . . . ?
C61 C66 C65 C67 177.8(4) . . . . ?
C62 C61 C66 C65 1.6(6) . . . . ?
C62 C61 B1 C69 -26.6(5) . . . . ?
C62 C61 B1 C77 95.7(4) . . . . ?
C62 C61 B1 C53 -144.3(4) . . . . ?
C62 C63 C68 F4 -64.2(6) . . . . ?
C62 C63 C68 F6 55.1(6) . . . . ?
C62 C63 C68 F8 177.0(4) . . . . ?
C69 C70 C71 C72 -1.4(6) . . . . ?
C69 C70 C71 C76 178.8(4) . . . . ?
C69 C74 C73 C72 -0.2(7) . . . . ?
C69 C74 C73 C75 179.8(4) . . . . ?
C40 C39 C38 C37 1.4(7) . . . . ?
C77 C82 C81 C80 0.1(7) . . . . ?
C77 C82 C81 C83 179.5(5) . . . . ?
C37 C36 C35 P1 -169.9(3) . . . . ?
C37 C36 C35 C40 2.3(6) . . . . ?
C00R O1 C36 C35 -155.7(3) . . . . ?
C00R O1 C36 C37 26.1(6) . . . . ?
C00R C00V C012 C01H 0.3(6) . . . . ?
C00R C01L C01N C01H 0.4(7) . . . . ?
C66 C61 C62 C63 0.6(6) . . . . ?
C66 C61 B1 C69 161.4(4) . . . . ?
C66 C61 B1 C77 -76.3(4) . . . . ?
C66 C61 B1 C53 43.8(5) . . . . ?
C66 C65 C67 F10 170.2(4) . . . . ?
C66 C65 C67 F18 47.6(6) . . . . ?
C66 C65 C67 F20 -71.7(6) . . . . ?
C24 C23 C28 C27 0.6(7) . . . . ?
C24 C25 C26 C27 0.3(7) . . . . ?
C00V P2 C41 C42 148.1(4) . . . . ?
C00V P2 C41 C46 -30.6(4) . . . . ?
C00V P2 C47 C48 -84.9(4) . . . . ?
C00V P2 C47 C52 95.2(5) . . . . ?
C00V C00R C01L C01N 0.3(7) . . . . ?
C00V C012 C01H C01N 0.4(7) . . . . ?
C64 C63 C68 F4 112.6(5) . . . . ?
C64 C63 C68 F6 -128.2(5) . . . . ?
C64 C63 C68 F8 -6.3(7) . . . . ?
C64 C65 C67 F10 -9.6(7) . . . . ?
C64 C65 C67 F18 -132.2(5) . . . . ?
C64 C65 C67 F20 108.4(6) . . . . ?
C63 C64 C65 C66 0.9(6) . . . . ?
C63 C64 C65 C67 -179.3(4) . . . . ?
N2 C10 C9 C8 0.0 . . . . ?
C10 N2 C6 C5 -180.0(7) . . . . ?
C10 N2 C6 C7 0.0 . . . . ?
C10 C9 C8 C7 0.0 . . . . ?
C9 C8 C7 C6 0.0 . . . . ?
C8 C7 C6 C5 180.0(8) . . . . ?
C8 C7 C6 N2 0.0 . . . . ?
C6 C5 C4 C3 -176.7(7) . . . . ?
C6 N2 C10 C9 0.0 . . . . ?
C6 N2 C10 C11 -179.4(7) . . . . ?
C79 C80 C81 C82 0.4(7) . . . . ?
C79 C80 C81 C83 -179.0(5) . . . . ?
C78 C77 C82 C81 -1.0(6) . . . . ?
C78 C77 B1 C61 -73.3(4) . . . . ?
C78 C77 B1 C69 48.2(5) . . . . ?
C78 C77 B1 C53 165.3(4) . . . . ?
C78 C79 C80 C81 0.1(6) . . . . ?
C78 C79 C84 F1 -59.0(6) . . . . ?
C78 C79 C84 F12 -179.1(4) . . . . ?
C78 C79 C84 F16 60.5(6) . . . . ?
C012 C01H C01N C01L -0.8(8) . . . . ?
C70 C69 C74 C73 -0.3(6) . . . . ?
C70 C69 B1 C61 131.8(4) . . . . ?
C70 C69 B1 C77 15.3(5) . . . . ?
C70 C69 B1 C53 -105.6(4) . . . . ?
C70 C71 C72 C73 0.9(6) . . . . ?
C70 C71 C76 F14 -3.9(7) . . . . ?
C70 C71 C76 F2 -115.1(5) . . . . ?
C70 C71 C76 F5 130.4(6) . . . . ?
C70 C71 C76 F35 93.0(6) . . . . ?
C70 C71 C76 F36 -143.9(5) . . . . ?
C70 C71 C76 F34 -23.2(7) . . . . ?
C65 C64 C63 C62 1.3(6) . . . . ?
C65 C64 C63 C68 -175.4(4) . . . . ?
C82 C77 C78 C79 1.5(6) . . . . ?
C82 C77 B1 C61 100.3(4) . . . . ?
C82 C77 B1 C69 -138.3(4) . . . . ?
C82 C77 B1 C53 -21.1(5) . . . . ?
C82 C81 C83 F22 46.2(8) . . . . ?
C82 C81 C83 F26 168.8(6) . . . . ?
C82 C81 C83 F27 -70.6(7) . . . . ?
C30 C29 C34 C33 1.7(9) . . . . ?
C30 C31 C32 C33 -0.1(9) . . . . ?
C41 P2 C00V C00R -80.8(3) . . . . ?
C41 P2 C00V C012 99.3(4) . . . . ?
C41 P2 C47 C48 170.3(4) . . . . ?
C41 P2 C47 C52 -9.6(5) . . . . ?
C41 C42 C43 C44 -0.2(9) . . . . ?
C41 C46 C45 C44 -0.1(9) . . . . ?
C29 P1 C35 C36 176.3(3) . . . . ?
C29 P1 C35 C40 4.6(4) . . . . ?
C29 P1 C23 C24 114.9(4) . . . . ?
C29 P1 C23 C28 -69.1(4) . . . . ?
C29 C30 C31 C32 1.5(7) . . . . ?
C29 C34 C33 C32 -0.3(11) . . . . ?
C74 C69 C70 C71 1.0(6) . . . . ?
C74 C69 B1 C61 -55.2(5) . . . . ?
C74 C69 B1 C77 -171.7(3) . . . . ?
C74 C69 B1 C53 67.5(5) . . . . ?
C74 C73 C72 C71 -0.1(7) . . . . ?
C74 C73 C75 F24 66.2(8) . . . . ?
C74 C73 C75 F9 -44.8(7) . . . . ?
C74 C73 C75 F19 -169.8(7) . . . . ?
C74 C73 C75 F3 -77.1(8) . . . . ?
C74 C73 C75 F25 158.8(6) . . . . ?
C74 C73 C75 F13 46.7(8) . . . . ?
C74 C73 C75 F29 -128.2(8) . . . . ?
C74 C73 C75 F30 -18.5(14) . . . . ?
C74 C73 C75 F28 114.4(15) . . . . ?
C80 C79 C78 C77 -1.1(6) . . . . ?
C80 C79 C84 F1 120.6(5) . . . . ?
C80 C79 C84 F12 0.4(6) . . . . ?
C80 C79 C84 F16 -120.0(5) . . . . ?
C80 C81 C83 F22 -134.5(6) . . . . ?
C80 C81 C83 F26 -11.8(9) . . . . ?
C80 C81 C83 F27 108.8(6) . . . . ?
C53 C54 C55 C56 -1.3(8) . . . . ?
C53 C54 C55 C60 174.2(5) . . . . ?
C53 C58 C57 C56 -0.6(8) . . . . ?
C53 C58 C57 C59 179.9(6) . . . . ?
C53 C58 C57 C85 -173.2(9) . . . . ?
C47 P2 C00V C00R 171.3(3) . . . . ?
C47 P2 C00V C012 -8.7(4) . . . . ?
C47 P2 C41 C42 -106.4(4) . . . . ?
C47 P2 C41 C46 74.9(4) . . . . ?
C47 C48 C49 C50 2.1(8) . . . . ?
C47 C52 C51 C50 0.8(11) . . . . ?
C01L C00R C00V P2 179.4(3) . . . . ?
C01L C00R C00V C012 -0.6(6) . . . . ?
C28 C23 C24 C25 -1.7(6) . . . . ?
C28 C27 C26 C25 -1.4(8) . . . . ?
C48 C47 C52 C51 0.2(9) . . . . ?
C48 C49 C50 C51 -1.2(10) . . . . ?
C72 C71 C76 F14 176.2(5) . . . . ?
C72 C71 C76 F2 65.0(6) . . . . ?
C72 C71 C76 F5 -49.4(7) . . . . ?
C72 C71 C76 F35 -86.8(6) . . . . ?
C72 C71 C76 F36 36.2(7) . . . . ?
C72 C71 C76 F34 156.9(5) . . . . ?
C72 C73 C75 F24 -113.8(7) . . . . ?
C72 C73 C75 F9 135.2(6) . . . . ?
C72 C73 C75 F19 10.2(9) . . . . ?
C72 C73 C75 F3 103.0(8) . . . . ?
C72 C73 C75 F25 -21.2(8) . . . . ?
C72 C73 C75 F13 -133.3(7) . . . . ?
C72 C73 C75 F29 51.9(9) . . . . ?
C72 C73 C75 F30 161.6(12) . . . . ?
C72 C73 C75 F28 -65.5(16) . . . . ?
C42 C41 C46 C45 0.5(7) . . . . ?
C84 C79 C78 C77 178.4(4) . . . . ?
C84 C79 C80 C81 -179.4(4) . . . . ?
C54 C53 C58 C57 -0.7(7) . . . . ?
C54 C53 B1 C61 18.7(6) . . . . ?
C54 C53 B1 C69 -103.3(5) . . . . ?
C54 C53 B1 C77 134.4(4) . . . . ?
C54 C55 C60 F15 39.7(8) . . . . ?
C54 C55 C60 F17 155.1(6) . . . . ?
C54 C55 C60 F11 -75.8(9) . . . . ?
C31 C30 C29 P1 178.1(4) . . . . ?
C31 C30 C29 C34 -2.3(7) . . . . ?
C31 C32 C33 C34 -0.6(10) . . . . ?
C46 C41 C42 C43 -0.4(7) . . . . ?
C46 C45 C44 C43 -0.5(10) . . . . ?
C58 C53 C54 C55 1.7(7) . . . . ?
C58 C53 B1 C61 -165.6(4) . . . . ?
C58 C53 B1 C69 72.4(5) . . . . ?
C58 C53 B1 C77 -50.0(5) . . . . ?
C58 C57 C56 C55 1.0(8) . . . . ?
C58 C57 C59 F7 98.2(8) . . . . ?
C58 C57 C59 F21 -19.4(10) . . . . ?
C58 C57 C59 F23 -141.1(7) . . . . ?
C58 C57 C85 F31 177.6(10) . . . . ?
C58 C57 C85 F32 -47.2(15) . . . . ?
C58 C57 C85 F33 63.4(16) . . . . ?
B1 C61 C62 C63 -171.7(4) . . . . ?
B1 C61 C66 C65 174.2(4) . . . . ?
B1 C69 C70 C71 174.3(4) . . . . ?
B1 C69 C74 C73 -174.0(4) . . . . ?
B1 C77 C78 C79 175.6(4) . . . . ?
B1 C77 C82 C81 -174.9(4) . . . . ?
B1 C53 C54 C55 177.5(4) . . . . ?
B1 C53 C58 C57 -176.8(4) . . . . ?
C76 C71 C72 C73 -179.3(4) . . . . ?
C52 C47 C48 C49 -1.6(8) . . . . ?
C52 C51 C50 C49 -0.3(11) . . . . ?
C57 C56 C55 C54 -0.1(8) . . . . ?
C57 C56 C55 C60 -175.5(5) . . . . ?
C56 C57 C59 F7 -81.3(9) . . . . ?
C56 C57 C59 F21 161.1(7) . . . . ?
C56 C57 C59 F23 39.4(11) . . . . ?
C56 C57 C85 F31 4.5(16) . . . . ?
C56 C57 C85 F32 139.7(9) . . . . ?
C56 C57 C85 F33 -109.8(12) . . . . ?
C56 C55 C60 F15 -144.9(6) . . . . ?
C56 C55 C60 F17 -29.5(9) . . . . ?
C56 C55 C60 F11 99.5(8) . . . . ?
C75 C73 C72 C71 179.9(4) . . . . ?
C45 C44 C43 C42 0.7(10) . . . . ?
C59 C57 C56 C55 -179.5(6) . . . . ?
C11 C10 C9 C8 179.3(7) . . . . ?
C032 C02X C034 C033 -52.5(10) . . . . ?
C032 C031 C035 C033 53.0(13) . . . . ?
C034 C02X C032 C031 52.5(11) . . . . ?
C034 C033 C035 C031 -52.6(13) . . . . ?
C035 C031 C032 C02X -52.5(11) . . . . ?
C035 C033 C034 C02X 52.3(11) . . . . ?
N3 C12 C13 C14 0.0 . . . . ?
N3 C16 C17 N4 11.0(7) . . . . ?
N3 C16 C17 C18 -172.0(5) . . . . ?
C12 N3 C16 C15 0.0 . . . . ?
C12 N3 C16 C17 177.5(7) . . . . ?
C12 C13 C14 C15 0.0 . . . . ?
C13 C14 C15 C16 0.0 . . . . ?
C14 C15 C16 N3 0.0 . . . . ?
C14 C15 C16 C17 -177.4(7) . . . . ?
C15 C16 C17 N4 -171.6(4) . . . . ?
C15 C16 C17 C18 5.4(9) . . . . ?
C16 N3 C12 C13 0.0 . . . . ?
C16 N3 C12 C22 179.2(7) . . . . ?
N4 C21 C20 C19 0.0 . . . . ?
C21 N4 C17 C16 177.2(7) . . . . ?
C21 N4 C17 C18 0.0 . . . . ?
C21 C20 C19 C18 0.0 . . . . ?
C20 C19 C18 C17 0.0 . . . . ?
C19 C18 C17 C16 -176.8(8) . . . . ?
C19 C18 C17 N4 0.0 . . . . ?
C17 N4 C21 C20 0.0 . . . . ?
C22 C12 C13 C14 -179.1(8) . . . . ?
C85 C57 C56 C55 175.0(8) . . . . ?
